data_7156338
loop_
_publ_author_name
'Jiang, Wang'
'Sun, Jing'
'Liu, Ru-Zhang'
'Yan, Chao-Guo'

_publ_section_title
;
 Molecular diversity of the domino annulation reaction of
 2-aryl-3-nitrochromenes with pivaloylacetonitriles.
;
_journal_issue 32
_journal_name_full 'Organic &amp; biomolecular chemistry'
_journal_page_first 5816
_journal_page_last 5822
_journal_paper_doi 10.1039/c8ob01504j
_journal_volume 16
_journal_year 2018
_chemical_formula_moiety 'C25 H22 Br N3 O4'
_chemical_formula_sum 'C25 H22 Br N3 O4'
_chemical_formula_weight 508.36
_space_group_crystal_system monoclinic
_space_group_IT_number 14
_space_group_name_Hall '-P 2ybc'
_space_group_name_H-M_alt 'P 1 21/c 1'
_symmetry_space_group_name_Hall '-P 2ybc'
_symmetry_space_group_name_H-M 'P 1 21/c 1'
_atom_sites_solution_hydrogens geom
_audit_creation_method SHELXL-2014/7
_audit_update_record
;
2018-06-12 deposited with the CCDC.
2018-07-24 downloaded from the CCDC.
;
_cell_angle_alpha 90
_cell_angle_beta 98.52
_cell_angle_gamma 90
_cell_formula_units_Z 4
_cell_length_a 6.8547(15)
_cell_length_b 15.209(3)
_cell_length_c 23.124(5)
_cell_measurement_reflns_used 2598
_cell_measurement_temperature 293(2)
_cell_measurement_theta_max 19.96
_cell_measurement_theta_min 2.23
_cell_volume 2384.1(9)
_computing_structure_refinement 'SHELXL-2014/7 (Sheldrick, 2014)'
_diffrn_ambient_temperature 293(2)
_diffrn_measured_fraction_theta_full 0.853
_diffrn_measured_fraction_theta_max 0.853
_diffrn_measurement_device_type 'CCD area detector'
_diffrn_measurement_method 'phi and omega scans'
_diffrn_radiation_source 'fine-focus sealed tube'
_diffrn_radiation_type MoK\a
_diffrn_radiation_wavelength 0.71073
_diffrn_reflns_av_R_equivalents 0.1269
_diffrn_reflns_av_unetI/netI 0.2626
_diffrn_reflns_Laue_measured_fraction_full 0.853
_diffrn_reflns_Laue_measured_fraction_max 0.853
_diffrn_reflns_limit_h_max 6
_diffrn_reflns_limit_h_min -8
_diffrn_reflns_limit_k_max 17
_diffrn_reflns_limit_k_min -13
_diffrn_reflns_limit_l_max 24
_diffrn_reflns_limit_l_min -27
_diffrn_reflns_number 11012
_diffrn_reflns_point_group_measured_fraction_full 0.853
_diffrn_reflns_point_group_measured_fraction_max 0.853
_diffrn_reflns_theta_full 24.710
_diffrn_reflns_theta_max 24.710
_diffrn_reflns_theta_min 2.228
_exptl_absorpt_coefficient_mu 1.760
_exptl_absorpt_correction_T_max 0.703
_exptl_absorpt_correction_T_min 0.662
_exptl_absorpt_correction_type multi-scan
_exptl_absorpt_process_details sadabs
_exptl_crystal_colour colorless
_exptl_crystal_density_diffrn 1.416
_exptl_crystal_description block
_exptl_crystal_F_000 1040
_exptl_crystal_size_max 0.240
_exptl_crystal_size_mid 0.220
_exptl_crystal_size_min 0.200
_refine_diff_density_max 0.350
_refine_diff_density_min -0.329
_refine_diff_density_rms 0.075
_refine_ls_extinction_method none
_refine_ls_goodness_of_fit_ref 0.916
_refine_ls_hydrogen_treatment constr
_refine_ls_matrix_type full
_refine_ls_number_parameters 331
_refine_ls_number_reflns 3463
_refine_ls_number_restraints 54
_refine_ls_restrained_S_all 0.920
_refine_ls_R_factor_all 0.2521
_refine_ls_R_factor_gt 0.0833
_refine_ls_shift/su_max 0.000
_refine_ls_shift/su_mean 0.000
_refine_ls_structure_factor_coef Fsqd
_refine_ls_weighting_details 'w=1/[\s^2^(Fo^2^)+(0.0989P)^2^] where P=(Fo^2^+2Fc^2^)/3'
_refine_ls_weighting_scheme calc
_refine_ls_wR_factor_gt 0.1701
_refine_ls_wR_factor_ref 0.2262
_reflns_Friedel_coverage 0.000
_reflns_number_gt 1240
_reflns_number_total 3463
_reflns_threshold_expression 'I > 2\s(I)'
_cod_data_source_file c8ob01504j2.cif
_cod_data_source_block 4b
_cod_depositor_comments 'Adding full bibliography for 7156337--7156344.cif.'
_cod_database_code 7156338
_shelx_shelxl_version_number 2014/7
_shelx_space_group_comment
;
The symmetry employed for this shelxl refinement is uniquely defined
by the following loop, which should always be used as a source of
symmetry information in preference to the above space-group names.
They are only intended as comments.
;
_shelx_estimated_absorpt_t_min 0.677
_shelx_estimated_absorpt_t_max 0.720

loop_
_space_group_symop_operation_xyz
'x, y, z'
'-x, y+1/2, -z+1/2'
'-x, -y, -z'
'x, -y-1/2, z-1/2'

loop_
_atom_site_label
_atom_site_type_symbol
_atom_site_fract_x
_atom_site_fract_y
_atom_site_fract_z
_atom_site_U_iso_or_equiv
_atom_site_adp_type
_atom_site_occupancy
_atom_site_site_symmetry_order
_atom_site_calc_flag
_atom_site_refinement_flags_posn
_atom_site_refinement_flags_adp
_atom_site_refinement_flags_occupancy
_atom_site_disorder_assembly
_atom_site_disorder_group
Br1 Br 1.66625(15) 0.12422(8) 0.19872(5) 0.0887(5) Uani 1 1 d . . . . .
C1 C 1.1069(12) 0.1874(5) 0.1140(3) 0.043(2) Uani 1 1 d . . . . .
C2 C 1.2941(14) 0.1906(6) 0.1479(3) 0.055(2) Uani 1 1 d . . . . .
H2 H 1.3369 0.2418 0.1677 0.065 Uiso 1 1 calc R U . . .
C3 C 1.4166(13) 0.1164(7) 0.1519(3) 0.057(2) Uani 1 1 d . . . . .
C4 C 1.3566(15) 0.0395(7) 0.1231(4) 0.061(2) Uani 1 1 d . . . . .
H4 H 1.4343 -0.0108 0.1285 0.074 Uiso 1 1 calc R U . . .
C5 C 1.1786(16) 0.0384(6) 0.0859(4) 0.063(3) Uani 1 1 d . . . . .
H5 H 1.1412 -0.0118 0.0642 0.076 Uiso 1 1 calc R U . . .
C6 C 1.0558(14) 0.1108(5) 0.0807(3) 0.048(2) Uani 1 1 d . . . . .
C7 C 0.8416(13) 0.1909(5) 0.0125(3) 0.052(2) Uani 1 1 d . . . . .
H7 H 0.9505 0.2076 -0.0083 0.062 Uiso 1 1 calc R U . . .
C8 C 0.6542(14) 0.1816(5) -0.0300(3) 0.047(2) Uani 1 1 d . . . . .
C9 C 0.5045(15) 0.1262(6) -0.0149(4) 0.067(3) Uani 1 1 d . . . . .
H9 H 0.5251 0.0970 0.0208 0.080 Uiso 1 1 calc R U . . .
C10 C 0.3261(17) 0.1139(7) -0.0520(4) 0.076(3) Uani 1 1 d . . . . .
H10 H 0.2296 0.0778 -0.0404 0.091 Uiso 1 1 calc R U . . .
C11 C 0.2933(18) 0.1544(7) -0.1046(4) 0.081(3) Uani 1 1 d . . . . .
H11 H 0.1752 0.1457 -0.1294 0.097 Uiso 1 1 calc R U . . .
C12 C 0.4367(19) 0.2088(7) -0.1213(4) 0.078(3) Uani 1 1 d . . . . .
H12 H 0.4151 0.2381 -0.1570 0.093 Uiso 1 1 calc R U . . .
C13 C 0.6144(17) 0.2193(5) -0.0837(4) 0.058(3) Uani 1 1 d . . . . .
C14 C 0.8179(13) 0.2596(5) 0.0600(3) 0.044(2) Uani 1 1 d . . . . .
C15 C 0.9562(12) 0.2583(5) 0.1096(3) 0.042(2) Uani 1 1 d . . . . .
C16 C 0.9257(13) 0.3177(5) 0.1539(3) 0.046(2) Uani 1 1 d . . . . .
C17 C 1.0479(16) 0.3050(7) 0.2105(4) 0.071(3) Uani 1 1 d . . . . .
C18 C 0.7742(14) 0.3832(6) 0.1448(4) 0.056(2) Uani 1 1 d . . . . .
C19 C 0.735(3) 0.4547(9) 0.1869(6) 0.129(3) Uani 1 1 d . U . . .
C20 C 0.906(2) 0.4636(8) 0.2423(5) 0.135(3) Uani 1 1 d . U . . .
H20A H 0.8834 0.5154 0.2641 0.203 Uiso 1 1 calc R U . . .
H20B H 1.0319 0.4680 0.2290 0.203 Uiso 1 1 calc R U . . .
H20C H 0.9046 0.4128 0.2668 0.203 Uiso 1 1 calc R U . . .
C21 C 0.551(2) 0.4357(9) 0.2116(6) 0.136(4) Uani 1 1 d . U . . .
H21A H 0.4666 0.4862 0.2068 0.204 Uiso 1 1 calc R U . . .
H21B H 0.5838 0.4221 0.2524 0.204 Uiso 1 1 calc R U . . .
H21C H 0.4850 0.3865 0.1915 0.204 Uiso 1 1 calc R U . . .
C22 C 0.721(3) 0.5433(9) 0.1612(6) 0.142(4) Uani 1 1 d . U . . .
H22A H 0.6043 0.5471 0.1326 0.212 Uiso 1 1 calc R U . . .
H22B H 0.8349 0.5547 0.1428 0.212 Uiso 1 1 calc R U . . .
H22C H 0.7135 0.5860 0.1914 0.212 Uiso 1 1 calc R U . . .
C23 C 0.6496(18) 0.3736(6) 0.0915(4) 0.071(3) Uani 1 1 d . . . . .
O4 O 0.528(4) 0.4428(15) 0.0739(10) 0.070(5) Uani 0.424(19) 1 d . U P A 1
C24 C 0.384(4) 0.4407(18) 0.0139(12) 0.081(6) Uani 0.424(19) 1 d . U P A 1
H24A H 0.3212 0.4974 0.0052 0.097 Uiso 0.424(19) 1 calc R U P A 1
H24B H 0.4522 0.4236 -0.0181 0.097 Uiso 0.424(19) 1 calc R U P A 1
C25 C 0.245(5) 0.377(2) 0.0247(15) 0.084(6) Uani 0.424(19) 1 d . U P A 1
H25A H 0.1850 0.3940 0.0578 0.126 Uiso 0.424(19) 1 calc R U P A 1
H25B H 0.3107 0.3213 0.0325 0.126 Uiso 0.424(19) 1 calc R U P A 1
H25C H 0.1458 0.3713 -0.0090 0.126 Uiso 0.424(19) 1 calc R U P A 1
O4' O 0.457(2) 0.4126(9) 0.0872(7) 0.060(4) Uani 0.576(19) 1 d . U P A 2
C24' C 0.321(3) 0.3913(17) 0.0391(12) 0.082(5) Uani 0.576(19) 1 d . U P A 2
H24C H 0.2753 0.3314 0.0421 0.098 Uiso 0.576(19) 1 calc R U P A 2
H24D H 0.3796 0.3967 0.0035 0.098 Uiso 0.576(19) 1 calc R U P A 2
C25' C 0.155(3) 0.4546(12) 0.0385(8) 0.088(5) Uani 0.576(19) 1 d . U P A 2
H25D H 0.1104 0.4543 0.0760 0.131 Uiso 0.576(19) 1 calc R U P A 2
H25E H 0.0480 0.4375 0.0089 0.131 Uiso 0.576(19) 1 calc R U P A 2
H25F H 0.1983 0.5126 0.0302 0.131 Uiso 0.576(19) 1 calc R U P A 2
N1 N 0.7607(19) 0.2771(7) -0.1041(4) 0.098(3) Uani 1 1 d . . . . .
N2 N 1.1382(17) 0.2859(7) 0.2533(4) 0.106(3) Uani 1 1 d . . . . .
N3 N 0.6663(12) 0.3143(5) 0.0502(3) 0.060(2) Uani 1 1 d . . . . .
O1 O 0.8827(9) 0.1074(3) 0.0411(2) 0.0537(15) Uani 1 1 d . . . . .
O2 O 0.8651(19) 0.3201(6) -0.0721(4) 0.131(3) Uani 1 1 d . . . . .
O3 O 0.772(2) 0.2805(9) -0.1543(5) 0.208(7) Uani 1 1 d . . . . .

loop_
_atom_site_aniso_label
_atom_site_aniso_U_11
_atom_site_aniso_U_22
_atom_site_aniso_U_33
_atom_site_aniso_U_23
_atom_site_aniso_U_13
_atom_site_aniso_U_12
Br1 0.0493(7) 0.1120(10) 0.0961(8) 0.0383(7) -0.0178(5) -0.0100(7)
C1 0.050(6) 0.048(5) 0.028(4) -0.005(4) -0.004(4) -0.004(5)
C2 0.060(6) 0.062(6) 0.037(5) -0.001(4) -0.009(4) -0.020(6)
C3 0.054(6) 0.069(7) 0.048(5) 0.027(5) 0.002(4) 0.003(6)
C4 0.065(7) 0.067(7) 0.050(5) 0.007(5) 0.001(5) 0.021(6)
C5 0.078(7) 0.056(6) 0.053(6) -0.002(4) 0.002(5) 0.010(6)
C6 0.062(6) 0.052(6) 0.027(4) 0.007(4) 0.000(4) 0.013(5)
C7 0.048(6) 0.064(6) 0.039(5) -0.005(4) -0.008(4) -0.004(5)
C8 0.057(6) 0.051(5) 0.029(4) -0.010(4) -0.004(4) 0.008(5)
C9 0.065(7) 0.088(7) 0.042(5) -0.003(5) -0.005(5) 0.003(6)
C10 0.072(8) 0.096(8) 0.057(7) -0.012(6) 0.000(6) -0.011(7)
C11 0.068(8) 0.095(8) 0.068(7) -0.013(6) -0.030(6) 0.009(7)
C12 0.097(10) 0.079(7) 0.043(6) 0.007(5) -0.037(6) 0.010(7)
C13 0.085(8) 0.052(6) 0.034(5) 0.001(4) -0.003(5) 0.003(5)
C14 0.055(6) 0.036(5) 0.037(5) -0.010(4) -0.004(4) -0.001(5)
C15 0.045(5) 0.054(5) 0.024(4) -0.002(4) -0.006(4) -0.009(5)
C16 0.040(5) 0.053(5) 0.040(5) -0.008(4) -0.009(4) -0.013(5)
C17 0.065(7) 0.107(8) 0.036(6) -0.036(5) -0.003(5) -0.006(6)
C18 0.055(6) 0.063(6) 0.048(5) -0.019(4) -0.003(4) -0.007(5)
C19 0.147(8) 0.123(5) 0.115(7) -0.072(5) 0.012(6) 0.019(6)
C20 0.151(8) 0.127(6) 0.120(7) -0.080(6) -0.001(7) 0.020(7)
C21 0.146(8) 0.139(6) 0.124(8) -0.077(6) 0.019(7) 0.017(7)
C22 0.168(8) 0.125(6) 0.126(7) -0.063(6) 0.003(7) 0.016(7)
C23 0.089(8) 0.056(6) 0.062(6) -0.018(5) -0.006(6) 0.015(6)
O4 0.069(13) 0.063(11) 0.077(11) -0.001(9) 0.007(8) 0.026(9)
C24 0.075(13) 0.072(11) 0.092(11) 0.009(9) 0.002(9) 0.014(10)
C25 0.076(13) 0.075(12) 0.096(12) 0.011(10) 0.000(9) 0.013(10)
O4' 0.053(9) 0.050(8) 0.070(8) -0.008(6) -0.010(6) 0.017(6)
C24' 0.065(9) 0.076(9) 0.094(9) 0.000(7) -0.025(6) 0.017(7)
C25' 0.067(9) 0.082(10) 0.102(9) 0.002(7) -0.025(7) 0.020(8)
N1 0.127(9) 0.123(9) 0.034(5) 0.013(5) -0.020(5) -0.028(8)
N2 0.108(8) 0.154(9) 0.043(5) -0.024(5) -0.027(6) 0.003(7)
N3 0.065(6) 0.058(5) 0.048(4) -0.007(4) -0.019(4) 0.020(5)
O1 0.065(4) 0.049(4) 0.038(3) -0.001(2) -0.022(3) 0.009(3)
O2 0.163(10) 0.130(7) 0.091(6) 0.022(6) -0.012(7) -0.049(8)
O3 0.215(15) 0.311(16) 0.088(7) 0.039(8) -0.014(8) -0.125(13)

loop_
_atom_type_symbol
_atom_type_description
_atom_type_scat_dispersion_real
_atom_type_scat_dispersion_imag
_atom_type_scat_source
C C 0.0033 0.0016 'International Tables Vol C Tables 4.2.6.8 and 6.1.1.4'
H H 0.0000 0.0000 'International Tables Vol C Tables 4.2.6.8 and 6.1.1.4'
Br Br -0.2901 2.4595 'International Tables Vol C Tables 4.2.6.8 and 6.1.1.4'
N N 0.0061 0.0033 'International Tables Vol C Tables 4.2.6.8 and 6.1.1.4'
O O 0.0106 0.0060 'International Tables Vol C Tables 4.2.6.8 and 6.1.1.4'

loop_
_geom_angle_atom_site_label_1
_geom_angle_atom_site_label_2
_geom_angle_atom_site_label_3
_geom_angle
C2 C1 C6 117.8(8)
C2 C1 C15 125.6(7)
C6 C1 C15 116.6(7)
C3 C2 C1 119.9(8)
C3 C2 H2 120.0
C1 C2 H2 120.0
C4 C3 C2 121.2(9)
C4 C3 Br1 120.7(7)
C2 C3 Br1 118.1(7)
C3 C4 C5 118.9(9)
C3 C4 H4 120.6
C5 C4 H4 120.6
C6 C5 C4 121.0(9)
C6 C5 H5 119.5
C4 C5 H5 119.5
C5 C6 O1 118.7(8)
C5 C6 C1 120.8(9)
O1 C6 C1 120.6(7)
O1 C7 C8 107.9(7)
O1 C7 C14 107.7(6)
C8 C7 C14 111.1(7)
O1 C7 H7 110.0
C8 C7 H7 110.0
C14 C7 H7 110.0
C13 C8 C9 115.0(9)
C13 C8 C7 126.4(8)
C9 C8 C7 118.5(7)
C10 C9 C8 122.1(9)
C10 C9 H9 119.0
C8 C9 H9 119.0
C11 C10 C9 120.3(10)
C11 C10 H10 119.9
C9 C10 H10 119.9
C10 C11 C12 119.6(11)
C10 C11 H11 120.2
C12 C11 H11 120.2
C11 C12 C13 119.0(9)
C11 C12 H12 120.5
C13 C12 H12 120.5
C8 C13 C12 124.1(9)
C8 C13 N1 119.6(9)
C12 C13 N1 116.3(8)
N3 C14 C15 125.3(7)
N3 C14 C7 117.9(7)
C15 C14 C7 116.8(8)
C14 C15 C16 116.1(8)
C14 C15 C1 117.0(7)
C16 C15 C1 126.5(7)
C15 C16 C18 121.6(7)
C15 C16 C17 116.2(8)
C18 C16 C17 122.1(7)
N2 C17 C16 172.6(11)
C23 C18 C16 113.1(7)
C23 C18 C19 120.0(10)
C16 C18 C19 126.8(10)
C22 C19 C21 108.8(13)
C22 C19 C18 114.0(11)
C21 C19 C18 110.3(12)
C22 C19 C20 104.1(12)
C21 C19 C20 105.6(11)
C18 C19 C20 113.5(12)
C19 C20 H20A 109.5
C19 C20 H20B 109.5
H20A C20 H20B 109.5
C19 C20 H20C 109.5
H20A C20 H20C 109.5
H20B C20 H20C 109.5
C19 C21 H21A 109.5
C19 C21 H21B 109.5
H21A C21 H21B 109.5
C19 C21 H21C 109.5
H21A C21 H21C 109.5
H21B C21 H21C 109.5
C19 C22 H22A 109.5
C19 C22 H22B 109.5
H22A C22 H22B 109.5
C19 C22 H22C 109.5
H22A C22 H22C 109.5
H22B C22 H22C 109.5
N3 C23 O4 115.0(13)
N3 C23 C18 126.6(10)
O4 C23 C18 116.7(13)
N3 C23 O4' 113.9(11)
C18 C23 O4' 117.0(10)
C23 O4 C24 121.4(19)
C25 C24 O4 102(2)
C25 C24 H24A 111.4
O4 C24 H24A 111.4
C25 C24 H24B 111.4
O4 C24 H24B 111.4
H24A C24 H24B 109.2
C24 C25 H25A 109.5
C24 C25 H25B 109.5
H25A C25 H25B 109.5
C24 C25 H25C 109.5
H25A C25 H25C 109.5
H25B C25 H25C 109.5
C24' O4' C23 117.7(15)
O4' C24' C25' 106.4(18)
O4' C24' H24C 110.5
C25' C24' H24C 110.5
O4' C24' H24D 110.5
C25' C24' H24D 110.5
H24C C24' H24D 108.6
C24' C25' H25D 109.5
C24' C25' H25E 109.5
H25D C25' H25E 109.5
C24' C25' H25F 109.5
H25D C25' H25F 109.5
H25E C25' H25F 109.5
O2 N1 O3 119.0(12)
O2 N1 C13 121.5(9)
O3 N1 C13 119.5(11)
C14 N3 C23 116.9(7)
C6 O1 C7 111.1(6)

loop_
_geom_bond_atom_site_label_1
_geom_bond_atom_site_label_2
_geom_bond_distance
Br1 C3 1.888(9)
C1 C2 1.402(12)
C1 C6 1.412(11)
C1 C15 1.486(11)
C2 C3 1.401(12)
C2 H2 0.9300
C3 C4 1.378(12)
C4 C5 1.384(13)
C4 H4 0.9300
C5 C6 1.380(11)
C5 H5 0.9300
C6 O1 1.387(10)
C7 O1 1.440(9)
C7 C8 1.504(12)
C7 C14 1.542(10)
C7 H7 0.9800
C8 C13 1.358(11)
C8 C9 1.410(13)
C9 C10 1.398(14)
C9 H9 0.9300
C10 C11 1.353(13)
C10 H10 0.9300
C11 C12 1.383(14)
C11 H11 0.9300
C12 C13 1.397(14)
C12 H12 0.9300
C13 N1 1.464(14)
C14 N3 1.324(10)
C14 C15 1.376(11)
C15 C16 1.405(10)
C16 C18 1.431(12)
C16 C17 1.458(13)
C17 N2 1.126(13)
C18 C23 1.399(13)
C18 C19 1.510(13)
C19 C22 1.471(19)
C19 C21 1.49(2)
C19 C20 1.61(2)
C20 H20A 0.9600
C20 H20B 0.9600
C20 H20C 0.9600
C21 H21A 0.9600
C21 H21B 0.9600
C21 H21C 0.9600
C22 H22A 0.9600
C22 H22B 0.9600
C22 H22C 0.9600
C23 N3 1.330(10)
C23 O4 1.37(2)
C23 O4' 1.434(18)
O4 C24 1.58(3)
C24 C25 1.41(4)
C24 H24A 0.9700
C24 H24B 0.9700
C25 H25A 0.9600
C25 H25B 0.9600
C25 H25C 0.9600
O4' C24' 1.38(3)
C24' C25' 1.49(3)
C24' H24C 0.9700
C24' H24D 0.9700
C25' H25D 0.9600
C25' H25E 0.9600
C25' H25F 0.9600
N1 O2 1.154(12)
N1 O3 1.176(11)

loop_
_geom_torsion_atom_site_label_1
_geom_torsion_atom_site_label_2
_geom_torsion_atom_site_label_3
_geom_torsion_atom_site_label_4
_geom_torsion
C6 C1 C2 C3 -5.4(10)
C15 C1 C2 C3 174.9(6)
C1 C2 C3 C4 -0.2(11)
C1 C2 C3 Br1 -179.5(5)
C2 C3 C4 C5 5.3(11)
Br1 C3 C4 C5 -175.5(6)
C3 C4 C5 C6 -4.6(12)
C4 C5 C6 O1 177.5(7)
C4 C5 C6 C1 -1.2(11)
C2 C1 C6 C5 6.2(10)
C15 C1 C6 C5 -174.1(6)
C2 C1 C6 O1 -172.5(6)
C15 C1 C6 O1 7.2(9)
O1 C7 C8 C13 -142.7(8)
C14 C7 C8 C13 99.5(9)
O1 C7 C8 C9 34.9(9)
C14 C7 C8 C9 -82.9(9)
C13 C8 C9 C10 -2.1(12)
C7 C8 C9 C10 -179.9(8)
C8 C9 C10 C11 1.1(15)
C9 C10 C11 C12 -0.7(15)
C10 C11 C12 C13 1.4(15)
C9 C8 C13 C12 2.9(12)
C7 C8 C13 C12 -179.5(8)
C9 C8 C13 N1 -179.3(8)
C7 C8 C13 N1 -1.6(13)
C11 C12 C13 C8 -2.6(15)
C11 C12 C13 N1 179.5(8)
O1 C7 C14 N3 -134.1(7)
C8 C7 C14 N3 -16.1(10)
O1 C7 C14 C15 45.4(9)
C8 C7 C14 C15 163.3(7)
N3 C14 C15 C16 3.1(12)
C7 C14 C15 C16 -176.3(7)
N3 C14 C15 C1 175.7(7)
C7 C14 C15 C1 -3.7(10)
C2 C1 C15 C14 156.1(7)
C6 C1 C15 C14 -23.5(9)
C2 C1 C15 C16 -32.2(12)
C6 C1 C15 C16 148.1(7)
C14 C15 C16 C18 -7.8(11)
C1 C15 C16 C18 -179.5(7)
C14 C15 C16 C17 168.3(8)
C1 C15 C16 C17 -3.4(12)
C15 C16 C18 C23 7.6(11)
C17 C16 C18 C23 -168.2(9)
C15 C16 C18 C19 -175.3(11)
C17 C16 C18 C19 8.9(15)
C23 C18 C19 C22 -54.3(18)
C16 C18 C19 C22 128.7(13)
C23 C18 C19 C21 68.5(15)
C16 C18 C19 C21 -108.5(14)
C23 C18 C19 C20 -173.3(11)
C16 C18 C19 C20 9.8(18)
C16 C18 C23 N3 -3.1(14)
C19 C18 C23 N3 179.6(11)
C16 C18 C23 O4 -166.9(13)
C19 C18 C23 O4 15.7(19)
C16 C18 C23 O4' 157.7(10)
C19 C18 C23 O4' -19.7(16)
N3 C23 O4 C24 13(3)
C18 C23 O4 C24 178.7(16)
C23 O4 C24 C25 69(3)
N3 C23 O4' C24' -6(2)
C18 C23 O4' C24' -169.1(17)
C23 O4' C24' C25' -167.7(16)
C8 C13 N1 O2 -32.1(17)
C12 C13 N1 O2 145.9(12)
C8 C13 N1 O3 148.3(13)
C12 C13 N1 O3 -33.6(18)
C15 C14 N3 C23 1.3(12)
C7 C14 N3 C23 -179.3(8)
O4 C23 N3 C14 162.9(14)
C18 C23 N3 C14 -1.2(14)
O4' C23 N3 C14 -162.5(10)
C5 C6 O1 C7 -142.1(7)
C1 C6 O1 C7 36.6(8)
C8 C7 O1 C6 179.3(6)
C14 C7 O1 C6 -60.8(8)
